data_7702204
loop_
_publ_author_name
'Ghosh, Milan'
'Ta, Sabyasachi'
'Sanmart\'in Matalobos, Jes\'us'
'Das, Debasis'

_publ_section_title
;
 Azine based smart probe for optical recognition and enrichment of Mo(vi
 ).
;
_journal_issue 32
_journal_name_full 'Dalton transactions (Cambridge, England : 2003)'
_journal_page_first 11084
_journal_page_last 11090
_journal_paper_doi 10.1039/c8dt01812j
_journal_volume 47
_journal_year 2018
_chemical_formula_moiety 'C22 H30 N4 O2'
_chemical_formula_sum 'C22 H30 N4 O2'
_chemical_formula_weight 382.51
_space_group_crystal_system monoclinic
_space_group_IT_number 14
_space_group_name_Hall '-P 2yn'
_space_group_name_H-M_alt 'P 1 21/n 1'
_symmetry_Int_Tables_number 14
_audit_creation_date 2017-06-09
_audit_creation_method
;
Olex2 1.2
(compiled Mar 28 2017 19:26:29 for OlexSys, GUI svn.r5337)
;
_audit_update_record
;
2018-04-16 deposited with the CCDC.
2018-06-25 downloaded from the CCDC.
;
_cell_angle_alpha 90
_cell_angle_beta 96.418(2)
_cell_angle_gamma 90
_cell_formula_units_Z 2
_cell_length_a 11.6984(9)
_cell_length_b 6.5177(5)
_cell_length_c 13.3114(9)
_cell_volume 1008.59(13)
_computing_molecular_graphics 'Olex2 (Dolomanov et al., 2009)'
_computing_publication_material 'Olex2 (Dolomanov et al., 2009)'
_computing_structure_refinement 'olex2.refine (Bourhis et al., 2015)'
_diffrn_ambient_temperature 149.98
_diffrn_measured_fraction_theta_full 0.9963
_diffrn_measured_fraction_theta_max 0.9960
_diffrn_radiation_type 'Mo K\a'
_diffrn_radiation_wavelength 0.71073
_diffrn_reflns_av_R_equivalents 0.0331
_diffrn_reflns_av_unetI/netI 0.0228
_diffrn_reflns_limit_h_max 16
_diffrn_reflns_limit_h_min -16
_diffrn_reflns_limit_k_max 8
_diffrn_reflns_limit_k_min -8
_diffrn_reflns_limit_l_max 18
_diffrn_reflns_limit_l_min -17
_diffrn_reflns_number 17071
_diffrn_reflns_theta_full 29.1622
_diffrn_reflns_theta_max 29.16
_diffrn_reflns_theta_min 2.46
_exptl_absorpt_coefficient_mu 0.082
_exptl_crystal_density_diffrn 1.2594
_exptl_crystal_F_000 412.1675
_exptl_crystal_size_max 0.2
_exptl_crystal_size_mid 0.12
_exptl_crystal_size_min 0.03
_refine_diff_density_max 0.3945
_refine_diff_density_min -0.2335
_refine_diff_density_rms 0.0515
_refine_ls_d_res_high 0.7293
_refine_ls_d_res_low 8.2850
_refine_ls_goodness_of_fit_ref 1.0435
_refine_ls_hydrogen_treatment mixed
_refine_ls_matrix_type full
_refine_ls_number_constraints 22
_refine_ls_number_parameters 133
_refine_ls_number_reflns 2706
_refine_ls_number_restraints 0
_refine_ls_restrained_S_all 1.0435
_refine_ls_R_factor_all 0.0525
_refine_ls_R_factor_gt 0.0403
_refine_ls_shift/su_max 0.0001
_refine_ls_shift/su_mean 0.0000
_refine_ls_structure_factor_coef Fsqd
_refine_ls_weighting_details 'w=1/[\s^2^(Fo^2^)+(0.0608P)^2^+0.2603P] where P=(Fo^2^+2Fc^2^)/3'
_refine_ls_weighting_scheme calc
_refine_ls_wR_factor_gt 0.1059
_refine_ls_wR_factor_ref 0.1163
_reflns_Friedel_coverage 0.0
_reflns_limit_h_max 11
_reflns_limit_h_min -16
_reflns_limit_k_max 8
_reflns_limit_k_min 0
_reflns_limit_l_max 18
_reflns_limit_l_min -10
_reflns_number_gt 2234
_reflns_number_total 2706
_reflns_threshold_expression I>=2u(I)
_cod_data_source_file c8dt01812j2.cif
_cod_data_source_block L
_cod_original_sg_symbol_Hall '-P 2ybc (x-z,y,z)'
_cod_database_code 7702204
_olex2_refinement_description
;
1. Fixed Uiso
 At 1.2 times of:
  All C(H) groups, All C(H,H) groups
 At 1.5 times of:
  All C(H,H,H) groups
2.a Secondary CH2 refined with riding coordinates:
 C8(H8a,H8b), C10(H10a,H10b)
2.b Aromatic/amide H refined with riding coordinates:
 C3(H3), C4(H4), C6(H6), C7(H7)
2.c Idealised Me refined as rotating group:
 C9(H9a,H9b,H9c), C11(H11a,H11b,H11c)
;
_olex2_submission_special_instructions 'No special instructions were received'

loop_
_space_group_symop_id
_space_group_symop_operation_xyz
1 x,y,z
2 -x+1/2,y+1/2,-z+1/2
3 -x,-y,-z
4 x-1/2,-y-1/2,z-1/2

loop_
_atom_site_label
_atom_site_type_symbol
_atom_site_fract_x
_atom_site_fract_y
_atom_site_fract_z
_atom_site_U_iso_or_equiv
_atom_site_adp_type
_atom_site_occupancy
_atom_site_refinement_flags_posn
O1 O 0.47720(7) 0.78807(12) 0.79520(6) 0.0276(2) Uani 1.000000 .
H1 H 0.4911(14) 0.742(2) 0.8565(13) 0.047(4) Uiso 1.000000 .
N1 N 0.48706(7) 0.53505(14) 0.95042(6) 0.0228(2) Uani 1.000000 .
N2 N 0.26490(7) 0.57981(14) 0.48594(6) 0.0223(2) Uani 1.000000 .
C1 C 0.41992(8) 0.63648(15) 0.74097(7) 0.0197(2) Uani 1.000000 .
C2 C 0.40185(8) 0.44338(15) 0.78489(7) 0.0188(2) Uani 1.000000 .
C3 C 0.34270(8) 0.29482(15) 0.72253(7) 0.0203(2) Uani 1.000000 .
H3 H 0.33195(8) 0.16199(15) 0.74932(7) 0.0243(3) Uiso 1.000000 R
C4 C 0.29993(9) 0.33522(16) 0.62421(7) 0.0207(2) Uani 1.000000 .
H4 H 0.26035(9) 0.23078(16) 0.58451(7) 0.0249(3) Uiso 1.000000 R
C5 C 0.31438(8) 0.53190(15) 0.58140(7) 0.0191(2) Uani 1.000000 .
C6 C 0.37870(8) 0.67841(15) 0.64162(7) 0.0204(2) Uani 1.000000 .
H6 H 0.39402(8) 0.80818(15) 0.61351(7) 0.0245(3) Uiso 1.000000 R
C7 C 0.43736(8) 0.39869(16) 0.88937(7) 0.0210(2) Uani 1.000000 .
H7 H 0.42407(8) 0.26539(16) 0.91450(7) 0.0252(3) Uiso 1.000000 R
C8 C 0.29140(9) 0.77291(16) 0.43800(8) 0.0236(2) Uani 1.000000 .
H8a H 0.23407(9) 0.79567(16) 0.37851(8) 0.0284(3) Uiso 1.000000 R
H8b H 0.28352(9) 0.88635(16) 0.48621(8) 0.0284(3) Uiso 1.000000 R
C9 C 0.41143(10) 0.78154(18) 0.40394(9) 0.0308(3) Uani 1.000000 .
H9a H 0.46911(10) 0.7672(14) 0.46284(12) 0.0463(4) Uiso 1.000000 GR
H9b H 0.4203(3) 0.6696(9) 0.3563(5) 0.0463(4) Uiso 1.000000 GR
H9c H 0.4220(3) 0.9134(6) 0.3708(6) 0.0463(4) Uiso 1.000000 GR
C10 C 0.19827(10) 0.42942(18) 0.42258(8) 0.0295(3) Uani 1.000000 .
H10a H 0.15544(10) 0.34144(18) 0.46608(8) 0.0354(3) Uiso 1.000000 R
H10b H 0.14118(10) 0.50277(18) 0.37506(8) 0.0354(3) Uiso 1.000000 R
C11 C 0.27131(14) 0.29398(19) 0.36243(10) 0.0413(3) Uani 1.000000 .
H11a H 0.3073(8) 0.3780(3) 0.3136(6) 0.0619(5) Uiso 1.000000 GR
H11b H 0.3312(6) 0.2272(13) 0.40852(13) 0.0619(5) Uiso 1.000000 GR
H11c H 0.2226(2) 0.1893(11) 0.3263(7) 0.0619(5) Uiso 1.000000 GR

loop_
_atom_site_aniso_label
_atom_site_aniso_U_11
_atom_site_aniso_U_22
_atom_site_aniso_U_33
_atom_site_aniso_U_12
_atom_site_aniso_U_13
_atom_site_aniso_U_23
O1 0.0342(4) 0.0260(4) 0.0213(4) -0.0103(3) -0.0030(3) -0.0015(3)
N1 0.0221(4) 0.0290(5) 0.0167(4) 0.0014(3) -0.0004(3) 0.0023(3)
N2 0.0247(4) 0.0240(4) 0.0173(4) 0.0003(3) -0.0009(3) -0.0002(3)
C1 0.0181(4) 0.0214(5) 0.0198(5) -0.0021(4) 0.0024(3) -0.0027(4)
C2 0.0167(4) 0.0221(5) 0.0178(4) 0.0004(4) 0.0020(3) -0.0001(4)
C3 0.0204(5) 0.0202(5) 0.0205(5) -0.0011(4) 0.0038(4) 0.0007(4)
C4 0.0215(5) 0.0211(5) 0.0196(5) -0.0032(4) 0.0020(4) -0.0029(4)
C5 0.0178(4) 0.0225(5) 0.0171(4) 0.0015(4) 0.0027(3) -0.0013(4)
C6 0.0223(5) 0.0193(4) 0.0195(5) -0.0011(4) 0.0027(4) 0.0006(4)
C7 0.0177(4) 0.0257(5) 0.0195(5) 0.0015(4) 0.0020(3) 0.0024(4)
C8 0.0261(5) 0.0247(5) 0.0202(5) 0.0038(4) 0.0033(4) 0.0030(4)
C9 0.0313(6) 0.0319(6) 0.0308(6) 0.0012(5) 0.0103(5) 0.0003(5)
C10 0.0317(6) 0.0296(5) 0.0243(5) -0.0011(4) -0.0100(4) 0.0003(4)
C11 0.0657(9) 0.0286(6) 0.0290(6) -0.0003(6) 0.0028(6) -0.0057(5)

loop_
_atom_type_symbol
_atom_type_scat_dispersion_real
_atom_type_scat_dispersion_imag
_atom_type_scat_Cromer_Mann_a1
_atom_type_scat_Cromer_Mann_a2
_atom_type_scat_Cromer_Mann_a3
_atom_type_scat_Cromer_Mann_a4
_atom_type_scat_Cromer_Mann_b1
_atom_type_scat_Cromer_Mann_b2
_atom_type_scat_Cromer_Mann_b3
_atom_type_scat_Cromer_Mann_b4
_atom_type_scat_Cromer_Mann_c
_atom_type_scat_source
_atom_type_scat_dispersion_source
H 0.00000 0.00000 0.49300 0.32291 0.14019 0.04081 10.51090 26.12570 3.14236 57.79970 0.0030380000826 'International Tables Volume C Table 6.1.1.4 (pp. 500-502)' 'Henke, Gullikson and Davis, At. Data and Nucl. Data Tables, 1993, 54, 2'
C 0.00347 0.00161 2.31000 1.02000 1.58860 0.86500 20.84390 10.20750 0.56870 51.65120 0.215599998832 'International Tables Volume C Table 6.1.1.4 (pp. 500-502)' 'Henke, Gullikson and Davis, At. Data and Nucl. Data Tables, 1993, 54, 2'
O 0.01158 0.00611 3.04850 2.28680 1.54630 0.86700 13.27710 5.70110 0.32390 32.90890 0.250800013542 'International Tables Volume C Table 6.1.1.4 (pp. 500-502)' 'Henke, Gullikson and Davis, At. Data and Nucl. Data Tables, 1993, 54, 2'
N 0.00653 0.00323 12.21260 3.13220 2.01250 1.16630 0.00570 9.89330 28.99750 0.58260 -11.5290002823 'International Tables Volume C Table 6.1.1.4 (pp. 500-502)' 'Henke, Gullikson and Davis, At. Data and Nucl. Data Tables, 1993, 54, 2'

loop_
_geom_angle_atom_site_label_1
_geom_angle_atom_site_label_2
_geom_angle_atom_site_label_3
_geom_angle
C8 N2 C5 120.85(8)
C10 N2 C5 121.65(9)
C10 N2 C8 116.86(8)
C2 C1 O1 121.10(9)
C6 C1 O1 117.63(9)
C6 C1 C2 121.26(9)
C3 C2 C1 117.10(9)
C7 C2 C1 122.73(9)
C7 C2 C3 120.13(9)
C4 C3 C2 122.23(9)
C5 C4 C3 120.55(9)
C4 C5 N2 121.34(9)
C6 C5 N2 121.05(9)
C6 C5 C4 117.59(9)
C5 C6 C1 121.12(9)
C2 C7 N1 121.91(9)
C9 C8 N2 114.17(9)
C11 C10 N2 113.54(10)

loop_
_geom_bond_atom_site_label_1
_geom_bond_atom_site_label_2
_geom_bond_distance
_geom_bond_site_symmetry_2
O1 C1 1.3558(12) .
N1 N1 1.3976(16) 3_667
N1 C7 1.2972(14) .
N2 C5 1.3722(12) .
N2 C8 1.4600(13) .
N2 C10 1.4604(13) .
C1 C2 1.4135(14) .
C1 C6 1.3834(13) .
C2 C3 1.4061(13) .
C2 C7 1.4362(13) .
C3 C4 1.3733(14) .
C4 C5 1.4207(14) .
C5 C6 1.4092(13) .
C8 C9 1.5241(15) .
C10 C11 1.5176(18) .
